data_7200312
loop_
_publ_author_name
'Linder, Peter W.'
'Nassimbeni, Luigi R.'
'Su, Hong'

_publ_section_title
;
 Selectivity of butanol isomers by enclathration
;
_journal_issue 1
_journal_name_full CrystEngComm
_journal_page_first 192
_journal_paper_doi 10.1039/b812887a
_journal_volume 11
_journal_year 2009
_chemical_formula_sum 'C22 H30 O3'
_chemical_formula_weight 342.46
_chemical_name_systematic
;
1,1-bis(4-hydroxyphenyl)cyclohexane 2-butanol clathrate
;
_space_group_IT_number 14
_symmetry_cell_setting monoclinic
_symmetry_space_group_name_Hall '-P 2yn'
_symmetry_space_group_name_H-M 'P 1 21/n 1'
_atom_sites_solution_hydrogens geom
_atom_sites_solution_primary direct
_atom_sites_solution_secondary difmap
_audit_creation_method SHELXL-97
_cell_angle_alpha 90.00
_cell_angle_beta 102.579(3)
_cell_angle_gamma 90.00
_cell_formula_units_Z 4
_cell_length_a 6.2995(10)
_cell_length_b 28.658(2)
_cell_length_c 10.9868(10)
_cell_measurement_temperature 173(2)
_cell_volume 1935.8(4)
_computing_cell_refinement 'DENZO-SMN (Otwinowski & Minor, 1997)'
_computing_data_collection 'COLLECT program (Nonius, 2000)'
_computing_data_reduction 'DENZO-SMN (Otwinowski & Minor, 1997)'
_computing_molecular_graphics 'X-Seed (Barbour, 2001)'
_computing_publication_material 'SHELXL-97 (Sheldrick, 2001)'
_computing_structure_refinement 'SHELXL-97 (Sheldrick, 1997)'
_computing_structure_solution 'SHELXS-97 (Sheldrick, 1997)'
_diffrn_ambient_temperature 173(2)
_diffrn_measured_fraction_theta_full 0.994
_diffrn_measured_fraction_theta_max 0.994
_diffrn_measurement_device_type 'Nonius Kappa CCD diffractometer'
_diffrn_measurement_method '1.2\% \f scans and \w scans'
_diffrn_radiation_monochromator graphite
_diffrn_radiation_source 'fine-focus sealed tube'
_diffrn_radiation_type MoK\a
_diffrn_radiation_wavelength 0.71073
_diffrn_reflns_av_R_equivalents 0.0663
_diffrn_reflns_av_sigmaI/netI 0.0780
_diffrn_reflns_limit_h_max 7
_diffrn_reflns_limit_h_min -7
_diffrn_reflns_limit_k_max 34
_diffrn_reflns_limit_k_min -33
_diffrn_reflns_limit_l_max 13
_diffrn_reflns_limit_l_min -11
_diffrn_reflns_number 10655
_diffrn_reflns_theta_full 25.36
_diffrn_reflns_theta_max 25.36
_diffrn_reflns_theta_min 2.84
_exptl_absorpt_coefficient_mu 0.076
_exptl_absorpt_correction_type none
_exptl_crystal_colour colourless
_exptl_crystal_density_diffrn 1.175
_exptl_crystal_density_meas ?
_exptl_crystal_density_method .
_exptl_crystal_description needle
_exptl_crystal_F_000 744
_exptl_crystal_size_max 0.28
_exptl_crystal_size_mid 0.22
_exptl_crystal_size_min 0.12
_refine_diff_density_max 0.467
_refine_diff_density_min -0.234
_refine_diff_density_rms 0.060
_refine_ls_extinction_coef 0.008(3)
_refine_ls_extinction_expression Fc^*^=kFc[1+0.001xFc^2^\l^3^/sin(2\q)]^-1/4^
_refine_ls_extinction_method SHELXL
_refine_ls_goodness_of_fit_ref 1.000
_refine_ls_hydrogen_treatment mixed
_refine_ls_matrix_type full
_refine_ls_number_parameters 239
_refine_ls_number_reflns 3532
_refine_ls_number_restraints 0
_refine_ls_restrained_S_all 1.000
_refine_ls_R_factor_all 0.1080
_refine_ls_R_factor_gt 0.0564
_refine_ls_shift/su_max 0.000
_refine_ls_shift/su_mean 0.000
_refine_ls_structure_factor_coef Fsqd
_refine_ls_weighting_details 'calc w=1/[\s^2^(Fo^2^)+(0.1002P)^2^+0.0000P] where P=(Fo^2^+2Fc^2^)/3'
_refine_ls_weighting_scheme calc
_refine_ls_wR_factor_gt 0.1433
_refine_ls_wR_factor_ref 0.1720
_reflns_number_gt 2105
_reflns_number_total 3532
_reflns_threshold_expression >2sigma(I)
_cod_data_source_file b812887a.txt
_cod_data_source_block H2BuOH
_cod_depositor_comments
;
The following automatic conversions were performed:
'_symmetry_cell_setting' value 'Monoclinic' changed to 'monoclinic'
according to '/home/saulius/struct/CIF-dictionaries/cif_core.dic'
dictionary named 'cif_core.dic' version 2.4.1 from 2010-06-29.

Automatic conversion script
Id: cif_fix_enum 1527 2010-12-29 10:47:43Z saulius 
;
_cod_original_sg_symbol_H-M P21/n
_cod_database_code 7200312

loop_
_symmetry_equiv_pos_as_xyz
'x, y, z'
'-x+1/2, y+1/2, -z+1/2'
'-x, -y, -z'
'x-1/2, -y-1/2, z-1/2'

loop_
_atom_site_label
_atom_site_type_symbol
_atom_site_fract_x
_atom_site_fract_y
_atom_site_fract_z
_atom_site_U_iso_or_equiv
_atom_site_adp_type
_atom_site_occupancy
_atom_site_symmetry_multiplicity
_atom_site_calc_flag
_atom_site_refinement_flags
_atom_site_disorder_assembly
_atom_site_disorder_group
O1 O 0.2761(3) 0.67153(6) 0.38938(14) 0.0397(5) Uani 1 1 d . . .
H1 H 0.154(7) 0.6897(14) 0.366(4) 0.121(15) Uiso 1 1 d . . .
O2 O 0.5463(3) 0.65869(6) 1.23517(15) 0.0420(5) Uani 1 1 d . . .
H2 H 0.449(4) 0.6630(9) 1.283(2) 0.055(8) Uiso 1 1 d . . .
C1 C 0.2423(3) 0.54862(8) 0.79716(19) 0.0291(6) Uani 1 1 d . . .
C2 C 0.3963(3) 0.50612(8) 0.8048(2) 0.0322(6) Uani 1 1 d . . .
H2A H 0.5456 0.5175 0.8073 0.039 Uiso 1 1 calc R . .
H2B H 0.3987 0.4892 0.8836 0.039 Uiso 1 1 calc R . .
C3 C 0.3316(3) 0.47204(8) 0.6958(2) 0.0368(6) Uani 1 1 d . . .
H3A H 0.4320 0.4450 0.7089 0.044 Uiso 1 1 calc R . .
H3B H 0.3447 0.4877 0.6175 0.044 Uiso 1 1 calc R . .
C4 C 0.0979(4) 0.45481(9) 0.6839(2) 0.0407(6) Uani 1 1 d . . .
H4A H 0.0551 0.4353 0.6080 0.049 Uiso 1 1 calc R . .
H4B H 0.0893 0.4353 0.7569 0.049 Uiso 1 1 calc R . .
C5 C -0.0577(4) 0.49585(8) 0.6761(2) 0.0380(6) Uani 1 1 d . . .
H5A H -0.2062 0.4841 0.6741 0.046 Uiso 1 1 calc R . .
H5B H -0.0613 0.5133 0.5979 0.046 Uiso 1 1 calc R . .
C6 C 0.0115(3) 0.52851(8) 0.7870(2) 0.0331(6) Uani 1 1 d . . .
H6A H 0.0070 0.5113 0.8646 0.040 Uiso 1 1 calc R . .
H6B H -0.0937 0.5546 0.7792 0.040 Uiso 1 1 calc R . .
C7 C 0.2493(3) 0.58054(8) 0.68489(19) 0.0278(5) Uani 1 1 d . . .
C8 C 0.0883(3) 0.61397(8) 0.6450(2) 0.0328(6) Uani 1 1 d . . .
H8 H -0.0288 0.6161 0.6865 0.039 Uiso 1 1 calc R . .
C9 C 0.0922(4) 0.64410(8) 0.5477(2) 0.0333(6) Uani 1 1 d . . .
H9 H -0.0217 0.6661 0.5222 0.040 Uiso 1 1 calc R . .
C10 C 0.2640(3) 0.64211(8) 0.48715(19) 0.0305(6) Uani 1 1 d . . .
C11 C 0.4270(3) 0.61006(8) 0.5252(2) 0.0320(6) Uani 1 1 d . . .
H11 H 0.5455 0.6086 0.4846 0.038 Uiso 1 1 calc R . .
C12 C 0.4191(3) 0.57990(8) 0.62248(19) 0.0313(6) Uani 1 1 d . . .
H12 H 0.5336 0.5580 0.6475 0.038 Uiso 1 1 calc R . .
C13 C 0.3155(3) 0.57818(8) 0.91620(19) 0.0286(5) Uani 1 1 d . . .
C14 C 0.5213(3) 0.59854(8) 0.9416(2) 0.0338(6) Uani 1 1 d . . .
H14 H 0.6129 0.5939 0.8844 0.041 Uiso 1 1 calc R . .
C15 C 0.5971(4) 0.62525(8) 1.0471(2) 0.0360(6) Uani 1 1 d . . .
H15 H 0.7386 0.6385 1.0620 0.043 Uiso 1 1 calc R . .
C16 C 0.4648(3) 0.63247(8) 1.13092(19) 0.0315(6) Uani 1 1 d . . .
C17 C 0.2608(4) 0.61316(9) 1.1085(2) 0.0361(6) Uani 1 1 d . . .
H17 H 0.1693 0.6182 1.1655 0.043 Uiso 1 1 calc R . .
C18 C 0.1878(3) 0.58617(8) 1.0025(2) 0.0342(6) Uani 1 1 d . . .
H18 H 0.0466 0.5728 0.9887 0.041 Uiso 1 1 calc R . .
O1G O -0.0864(3) 0.71153(7) 0.2837(2) 0.0644(6) Uani 1 1 d . . .
H1G H -0.208(5) 0.6930(11) 0.269(3) 0.085(11) Uiso 1 1 d . . .
C1G C -0.2465(6) 0.77808(13) 0.3723(3) 0.0837(11) Uani 1 1 d . . .
H1G1 H -0.3799 0.7600 0.3688 0.125 Uiso 1 1 calc R . .
H1G2 H -0.2829 0.8112 0.3600 0.125 Uiso 1 1 calc R . .
H1G3 H -0.1483 0.7737 0.4539 0.125 Uiso 1 1 calc R . .
C2G C -0.1353(5) 0.76142(11) 0.2701(3) 0.0657(9) Uani 1 1 d . . .
H2G H -0.2392 0.7661 0.1882 0.079 Uiso 1 1 calc R . .
C3G C 0.0622(5) 0.78662(11) 0.2664(3) 0.0750(10) Uani 1 1 d . . .
H3G1 H 0.1674 0.7820 0.3467 0.090 Uiso 1 1 calc R . .
H3G2 H 0.0283 0.8204 0.2579 0.090 Uiso 1 1 calc R . .
C4G C 0.1686(6) 0.77193(14) 0.1611(3) 0.0889(12) Uani 1 1 d . . .
H4G1 H 0.3020 0.7900 0.1653 0.133 Uiso 1 1 calc R . .
H4G2 H 0.0682 0.7776 0.0809 0.133 Uiso 1 1 calc R . .
H4G3 H 0.2043 0.7386 0.1690 0.133 Uiso 1 1 calc R . .

loop_
_atom_site_aniso_label
_atom_site_aniso_U_11
_atom_site_aniso_U_22
_atom_site_aniso_U_33
_atom_site_aniso_U_23
_atom_site_aniso_U_13
_atom_site_aniso_U_12
O1 0.0442(10) 0.0435(11) 0.0338(9) 0.0082(8) 0.0140(8) 0.0058(8)
O2 0.0391(10) 0.0528(11) 0.0356(10) -0.0124(8) 0.0112(8) -0.0100(8)
C1 0.0233(12) 0.0370(14) 0.0275(12) -0.0010(10) 0.0066(10) -0.0003(10)
C2 0.0282(12) 0.0367(14) 0.0316(13) 0.0019(11) 0.0062(10) 0.0000(10)
C3 0.0383(14) 0.0342(14) 0.0380(14) -0.0020(11) 0.0087(11) 0.0026(11)
C4 0.0394(14) 0.0418(15) 0.0407(14) -0.0053(12) 0.0082(11) -0.0067(11)
C5 0.0297(12) 0.0455(15) 0.0383(14) -0.0044(12) 0.0059(11) -0.0071(11)
C6 0.0289(12) 0.0394(14) 0.0311(13) 0.0001(11) 0.0066(10) -0.0036(11)
C7 0.0239(12) 0.0330(13) 0.0261(12) -0.0045(10) 0.0046(10) -0.0009(10)
C8 0.0294(13) 0.0391(14) 0.0324(13) -0.0016(11) 0.0120(10) 0.0031(11)
C9 0.0320(13) 0.0343(14) 0.0332(13) 0.0008(11) 0.0059(10) 0.0073(10)
C10 0.0346(13) 0.0308(13) 0.0262(12) -0.0003(10) 0.0064(10) -0.0014(10)
C11 0.0279(12) 0.0390(14) 0.0313(13) -0.0028(11) 0.0113(10) 0.0026(11)
C12 0.0268(12) 0.0352(13) 0.0310(13) 0.0003(11) 0.0044(10) 0.0034(10)
C13 0.0269(12) 0.0330(13) 0.0258(12) 0.0019(10) 0.0054(10) -0.0005(10)
C14 0.0301(12) 0.0428(14) 0.0298(12) -0.0013(11) 0.0092(10) -0.0006(11)
C15 0.0292(13) 0.0428(15) 0.0352(13) -0.0011(11) 0.0055(11) -0.0059(11)
C16 0.0329(13) 0.0360(13) 0.0248(12) -0.0033(10) 0.0047(10) -0.0027(11)
C17 0.0326(13) 0.0485(16) 0.0287(13) -0.0034(11) 0.0104(11) -0.0022(11)
C18 0.0287(12) 0.0440(15) 0.0297(13) -0.0013(11) 0.0059(10) -0.0047(11)
O1G 0.0407(12) 0.0448(12) 0.0979(16) 0.0197(11) -0.0064(11) -0.0059(9)
C1G 0.095(3) 0.087(3) 0.073(2) -0.006(2) 0.029(2) -0.008(2)
C2G 0.0529(18) 0.057(2) 0.081(2) 0.0252(17) 0.0004(16) 0.0054(15)
C3G 0.093(3) 0.053(2) 0.080(2) 0.0129(17) 0.022(2) -0.0047(18)
C4G 0.096(3) 0.092(3) 0.089(3) 0.027(2) 0.042(2) 0.019(2)

loop_
_atom_type_symbol
_atom_type_description
_atom_type_scat_dispersion_real
_atom_type_scat_dispersion_imag
_atom_type_scat_source
C C 0.0033 0.0016 'International Tables Vol C Tables 4.2.6.8 and 6.1.1.4'
H H 0.0000 0.0000 'International Tables Vol C Tables 4.2.6.8 and 6.1.1.4'
O O 0.0106 0.0060 'International Tables Vol C Tables 4.2.6.8 and 6.1.1.4'

loop_
_geom_angle_atom_site_label_1
_geom_angle_atom_site_label_2
_geom_angle_atom_site_label_3
_geom_angle
_geom_angle_site_symmetry_1
_geom_angle_site_symmetry_3
_geom_angle_publ_flag
C13 C1 C7 107.27(18) . . ?
C13 C1 C6 111.66(16) . . ?
C7 C1 C6 110.69(16) . . ?
C13 C1 C2 108.55(17) . . ?
C7 C1 C2 112.48(16) . . ?
C6 C1 C2 106.22(18) . . ?
C3 C2 C1 113.75(17) . . ?
C2 C3 C4 111.13(18) . . ?
C5 C4 C3 110.56(19) . . ?
C4 C5 C6 111.22(18) . . ?
C5 C6 C1 112.83(17) . . ?
C12 C7 C8 116.03(19) . . ?
C12 C7 C1 123.04(18) . . ?
C8 C7 C1 120.83(18) . . ?
C9 C8 C7 122.6(2) . . ?
C8 C9 C10 119.5(2) . . ?
C11 C10 O1 118.8(2) . . ?
C11 C10 C9 119.4(2) . . ?
O1 C10 C9 121.9(2) . . ?
C10 C11 C12 120.2(2) . . ?
C11 C12 C7 122.2(2) . . ?
C18 C13 C14 116.5(2) . . ?
C18 C13 C1 123.96(19) . . ?
C14 C13 C1 119.53(18) . . ?
C15 C14 C13 122.3(2) . . ?
C14 C15 C16 119.4(2) . . ?
C17 C16 O2 122.45(19) . . ?
C17 C16 C15 119.8(2) . . ?
O2 C16 C15 117.79(19) . . ?
C16 C17 C18 120.1(2) . . ?
C13 C18 C17 121.9(2) . . ?
C3G C2G O1G 109.1(2) . . ?
C3G C2G C1G 113.6(3) . . ?
O1G C2G C1G 110.6(3) . . ?
C2G C3G C4G 114.1(3) . . ?

loop_
_geom_bond_atom_site_label_1
_geom_bond_atom_site_label_2
_geom_bond_distance
_geom_bond_site_symmetry_2
_geom_bond_publ_flag
O1 C10 1.381(3) . ?
O2 C16 1.373(3) . ?
C1 C13 1.542(3) . ?
C1 C7 1.544(3) . ?
C1 C6 1.545(3) . ?
C1 C2 1.548(3) . ?
C2 C3 1.530(3) . ?
C3 C4 1.531(3) . ?
C4 C5 1.521(3) . ?
C5 C6 1.523(3) . ?
C7 C12 1.391(3) . ?
C7 C8 1.395(3) . ?
C8 C9 1.378(3) . ?
C9 C10 1.390(3) . ?
C10 C11 1.373(3) . ?
C11 C12 1.384(3) . ?
C13 C18 1.390(3) . ?
C13 C14 1.393(3) . ?
C14 C15 1.385(3) . ?
C15 C16 1.385(3) . ?
C16 C17 1.371(3) . ?
C17 C18 1.390(3) . ?
O1G C2G 1.463(4) . ?
C1G C2G 1.524(4) . ?
C2G C3G 1.447(4) . ?
C3G C4G 1.518(4) . ?

loop_
_geom_hbond_atom_site_label_D
_geom_hbond_atom_site_label_H
_geom_hbond_atom_site_label_A
_geom_hbond_distance_DH
_geom_hbond_distance_HA
_geom_hbond_distance_DA
_geom_hbond_angle_DHA
_geom_hbond_site_symmetry_A
O1 H1 O1G 0.92(4) 1.71(4) 2.593(2) 162(4) .
O2 H2 O1 0.90(3) 1.77(3) 2.676(2) 175(2) 1_556
O1G H1G O2 0.92(3) 1.80(3) 2.719(3) 177(3) 1_454

loop_
_geom_torsion_atom_site_label_1
_geom_torsion_atom_site_label_2
_geom_torsion_atom_site_label_3
_geom_torsion_atom_site_label_4
_geom_torsion
_geom_torsion_site_symmetry_1
_geom_torsion_site_symmetry_2
_geom_torsion_site_symmetry_3
_geom_torsion_site_symmetry_4
_geom_torsion_publ_flag
C13 C1 C2 C3 176.05(17) . . . . ?
C7 C1 C2 C3 -65.4(2) . . . . ?
C6 C1 C2 C3 55.8(2) . . . . ?
C1 C2 C3 C4 -56.1(2) . . . . ?
C2 C3 C4 C5 53.7(2) . . . . ?
C3 C4 C5 C6 -55.4(2) . . . . ?
C4 C5 C6 C1 59.1(2) . . . . ?
C13 C1 C6 C5 -175.16(18) . . . . ?
C7 C1 C6 C5 65.4(2) . . . . ?
C2 C1 C6 C5 -57.0(2) . . . . ?
C13 C1 C7 C12 100.3(2) . . . . ?
C6 C1 C7 C12 -137.6(2) . . . . ?
C2 C1 C7 C12 -19.0(3) . . . . ?
C13 C1 C7 C8 -75.9(2) . . . . ?
C6 C1 C7 C8 46.2(3) . . . . ?
C2 C1 C7 C8 164.84(19) . . . . ?
C12 C7 C8 C9 1.5(3) . . . . ?
C1 C7 C8 C9 177.9(2) . . . . ?
C7 C8 C9 C10 -1.1(3) . . . . ?
C8 C9 C10 C11 0.1(3) . . . . ?
C8 C9 C10 O1 -179.88(19) . . . . ?
O1 C10 C11 C12 -179.66(19) . . . . ?
C9 C10 C11 C12 0.3(3) . . . . ?
C10 C11 C12 C7 0.1(3) . . . . ?
C8 C7 C12 C11 -1.0(3) . . . . ?
C1 C7 C12 C11 -177.36(19) . . . . ?
C7 C1 C13 C18 120.6(2) . . . . ?
C6 C1 C13 C18 -0.8(3) . . . . ?
C2 C1 C13 C18 -117.6(2) . . . . ?
C7 C1 C13 C14 -59.5(2) . . . . ?
C6 C1 C13 C14 179.08(19) . . . . ?
C2 C1 C13 C14 62.3(3) . . . . ?
C18 C13 C14 C15 0.3(3) . . . . ?
C1 C13 C14 C15 -179.7(2) . . . . ?
C13 C14 C15 C16 -0.3(3) . . . . ?
C14 C15 C16 C17 0.0(3) . . . . ?
C14 C15 C16 O2 179.3(2) . . . . ?
O2 C16 C17 C18 -178.8(2) . . . . ?
C15 C16 C17 C18 0.5(3) . . . . ?
C14 C13 C18 C17 0.2(3) . . . . ?
C1 C13 C18 C17 -179.9(2) . . . . ?
C16 C17 C18 C13 -0.6(4) . . . . ?
O1G C2G C3G C4G 58.9(4) . . . . ?
C1G C2G C3G C4G -177.2(3) . . . . ?
